data_7709072
loop_
_publ_author_name
'Miller-Clark, Lyndsy A.'
'Christ, Peter E.'
'Ren, Tong'

_publ_section_title
;
 Diruthenium aryl compounds -- tuning of electrochemical responses and
 solubility
;
_journal_name_full 'Dalton Transactions'
_journal_paper_doi 10.1039/D1DT03957A
_journal_year 2022
_chemical_formula_moiety 'C60 H61 N9 O8 Ru2, 2(C3 H6 O)'
_chemical_formula_sum 'C66 H74 N9 O10 Ru2'
_chemical_formula_weight 1355.48
_space_group_crystal_system orthorhombic
_space_group_IT_number 61
_space_group_name_Hall '-P 2ac 2ab'
_space_group_name_H-M_alt 'P b c a'
_atom_sites_solution_hydrogens geom
_atom_sites_solution_primary 'dual space'
_atom_sites_solution_secondary difmap
_audit_creation_method SHELXL-2018/1
_audit_update_record
;
2021-11-19 deposited with the CCDC.	2021-12-09 downloaded from the CCDC.
;
_cell_angle_alpha 90
_cell_angle_beta 90
_cell_angle_gamma 90
_cell_formula_units_Z 8
_cell_length_a 17.2181(8)
_cell_length_b 24.2357(12)
_cell_length_c 29.5233(16)
_cell_measurement_reflns_used 9780
_cell_measurement_temperature 150(2)
_cell_measurement_theta_max 79.5170
_cell_measurement_theta_min 4.3463
_cell_volume 12319.9(11)
_computing_cell_refinement 'SAINT V8.38A (Bruker, 2018)'
_computing_data_collection 'Apex3 v2019.1-0 (Bruker, 2019)'
_computing_data_reduction 'SAINT V8.38A (Bruker, 2018)'
_computing_structure_refinement
;  
SHELXL-2018/3 (Sheldrick, 2015a, 2018), 
SHELXLE Rev1117 (H\"ubschle et al., 2011)
;
_computing_structure_solution 'SHELXT (Sheldrick, 2015b)'
_diffrn_ambient_temperature 150(2)
_diffrn_detector_area_resol_mean 7.4074
_diffrn_measured_fraction_theta_full 0.995
_diffrn_measured_fraction_theta_max 0.986
_diffrn_measurement_device_type
;
Bruker AXS D8 Quest diffractometer with PhotonIII_C14 charge-integrating pixel 
array detector (CPAD)
;
_diffrn_measurement_method 'omega and phi scans'
_diffrn_radiation_monochromator 'laterally graded multilayer (Goebel) mirror'
_diffrn_radiation_type CuK\a
_diffrn_radiation_wavelength 1.54178
_diffrn_reflns_av_R_equivalents 0.0475
_diffrn_reflns_av_unetI/netI 0.0269
_diffrn_reflns_Laue_measured_fraction_full 0.995
_diffrn_reflns_Laue_measured_fraction_max 0.986
_diffrn_reflns_limit_h_max 17
_diffrn_reflns_limit_h_min -21
_diffrn_reflns_limit_k_max 30
_diffrn_reflns_limit_k_min -30
_diffrn_reflns_limit_l_max 35
_diffrn_reflns_limit_l_min -37
_diffrn_reflns_number 102126
_diffrn_reflns_point_group_measured_fraction_full 0.995
_diffrn_reflns_point_group_measured_fraction_max 0.986
_diffrn_reflns_theta_full 67.679
_diffrn_reflns_theta_max 79.749
_diffrn_reflns_theta_min 2.993
_diffrn_source 'I-mu-S microsource X-ray tube'
_diffrn_source_current '1.0 mA'
_diffrn_source_voltage '50 kV'
_exptl_absorpt_coefficient_mu 4.518
_exptl_absorpt_correction_T_max 0.7543
_exptl_absorpt_correction_T_min 0.5711
_exptl_absorpt_correction_type multi-scan
_exptl_absorpt_process_details
;
 SADABS 2016/2: Krause, L., Herbst-Irmer, R., Sheldrick G.M. & Stalke D.,
 J. Appl. Cryst. 48 (2015) 3-10
;
_exptl_crystal_colour black
_exptl_crystal_density_diffrn 1.462
_exptl_crystal_description block
_exptl_crystal_F_000 5608
_exptl_crystal_size_max 0.203
_exptl_crystal_size_mid 0.179
_exptl_crystal_size_min 0.100
_refine_diff_density_max 0.786
_refine_diff_density_min -0.646
_refine_diff_density_rms 0.065
_refine_ls_extinction_method none
_refine_ls_goodness_of_fit_ref 1.022
_refine_ls_hydrogen_treatment constr
_refine_ls_matrix_type full
_refine_ls_number_parameters 798
_refine_ls_number_reflns 13222
_refine_ls_number_restraints 0
_refine_ls_restrained_S_all 1.022
_refine_ls_R_factor_all 0.0343
_refine_ls_R_factor_gt 0.0316
_refine_ls_shift/su_max 0.003
_refine_ls_shift/su_mean 0.000
_refine_ls_structure_factor_coef Fsqd
_refine_ls_weighting_details 'w=1/[\s^2^(Fo^2^)+(0.0309P)^2^+14.8855P] where P=(Fo^2^+2Fc^2^)/3'
_refine_ls_weighting_scheme calc
_refine_ls_wR_factor_gt 0.0748
_refine_ls_wR_factor_ref 0.0765
_reflns_Friedel_coverage 0.000
_reflns_number_gt 12222
_reflns_number_total 13222
_reflns_threshold_expression 'I > 2\s(I)'
_cod_data_source_file d1dt03957a2.cif
_cod_data_source_block LAM_1_48_0m
_cod_database_code 7709072
_shelx_shelxl_version_number 2018/1
_shelx_space_group_comment
;
The symmetry employed for this shelxl refinement is uniquely defined
by the following loop, which should always be used as a source of
symmetry information in preference to the above space-group names.
They are only intended as comments.
;
_shelx_estimated_absorpt_t_min 0.461
_shelx_estimated_absorpt_t_max 0.661

loop_
_space_group_symop_operation_xyz
'x, y, z'
'-x+1/2, -y, z+1/2'
'-x, y+1/2, -z+1/2'
'x+1/2, -y+1/2, -z'
'-x, -y, -z'
'x-1/2, y, -z-1/2'
'x, -y-1/2, z-1/2'
'-x-1/2, y-1/2, z'

loop_
_atom_site_label
_atom_site_type_symbol
_atom_site_fract_x
_atom_site_fract_y
_atom_site_fract_z
_atom_site_U_iso_or_equiv
_atom_site_adp_type
_atom_site_occupancy
_atom_site_site_symmetry_order
_atom_site_calc_flag
_atom_site_refinement_flags_posn
_atom_site_refinement_flags_adp
_atom_site_refinement_flags_occupancy
_atom_site_disorder_assembly
_atom_site_disorder_group
Ru1 Ru 0.82815(2) 0.28208(2) 0.65174(2) 0.01884(5) Uani 1 1 d . . . . .
O1 O 0.92117(14) 0.48553(13) 0.49138(10) 0.0831(10) Uani 1 1 d . . . . .
N1 N 0.86646(10) 0.35819(7) 0.67794(6) 0.0229(3) Uani 1 1 d . . . . .
C1 C 0.92015(12) 0.23314(8) 0.68263(7) 0.0215(4) Uani 1 1 d . . . . .
O2 O 0.65514(12) 0.52441(8) 0.52048(7) 0.0485(5) Uani 1 1 d . . . . .
Ru2 Ru 0.73668(2) 0.33149(2) 0.60933(2) 0.02008(5) Uani 1 1 d . . . . .
N2 N 0.80143(11) 0.40076(7) 0.61889(6) 0.0253(4) Uani 1 1 d . . . . .
C2 C 0.97238(13) 0.20231(9) 0.65583(7) 0.0253(4) Uani 1 1 d . . . . .
H2 H 0.971000 0.207578 0.623950 0.030 Uiso 1 1 calc R U . . .
N4 N 0.79780(10) 0.31385(7) 0.55165(6) 0.0231(4) Uani 1 1 d . . . . .
C4 C 1.03137(13) 0.15569(9) 0.72001(8) 0.0280(4) Uani 1 1 d . . . . .
O4 O 0.65179(11) 0.37268(7) 0.41803(6) 0.0372(4) Uani 1 1 d . . . . .
O5 O 0.41636(12) 0.25865(18) 0.66217(8) 0.1016(13) Uani 1 1 d . . . . .
N5 N 0.77648(11) 0.20895(7) 0.62302(6) 0.0231(4) Uani 1 1 d . . . . .
C5 C 0.98281(13) 0.18765(9) 0.74775(8) 0.0268(4) Uani 1 1 d . . . . .
H5 H 0.986498 0.184291 0.779742 0.032 Uiso 1 1 calc R U . . .
O6 O 0.44632(10) 0.32102(8) 0.51205(6) 0.0354(4) Uani 1 1 d . . . . .
N6 N 0.67203(10) 0.26285(8) 0.60019(6) 0.0244(4) Uani 1 1 d . . . . .
C6 C 0.92928(12) 0.22422(9) 0.72905(7) 0.0233(4) Uani 1 1 d . . . . .
H6 H 0.896901 0.244397 0.749165 0.028 Uiso 1 1 calc R U . . .
N9 N 1.08169(13) 0.11666(9) 0.73813(8) 0.0403(5) Uani 1 1 d . . . . .
O9 O 0.9287(3) 0.44538(16) 0.34330(11) 0.1102(13) Uani 1 1 d . . . . .
N3 N 0.90464(10) 0.30107(7) 0.59779(6) 0.0221(3) Uani 1 1 d . . . . .
C3 C 1.02571(13) 0.16473(9) 0.67310(8) 0.0281(4) Uani 1 1 d . . . . .
H3 H 1.058631 0.144973 0.653008 0.034 Uiso 1 1 calc R U . . .
O3 O 0.72639(9) 0.18840(7) 0.43116(6) 0.0299(3) Uani 1 1 d . . . . .
C10 C 0.91137(13) 0.36237(9) 0.71560(8) 0.0286(5) Uani 1 1 d . . . . .
H10 H 0.919433 0.330119 0.733274 0.034 Uiso 1 1 calc R U . . .
O10 O 0.76414(16) 0.53587(12) 0.38445(9) 0.0680(7) Uani 1 1 d . . . . .
C11 C 0.94576(15) 0.41049(10) 0.72956(9) 0.0367(5) Uani 1 1 d . . . . .
H11 H 0.976049 0.411641 0.756433 0.044 Uiso 1 1 calc R U . . .
C12 C 0.93506(17) 0.45783(11) 0.70318(10) 0.0427(6) Uani 1 1 d . . . . .
H12 H 0.959781 0.491434 0.711332 0.051 Uiso 1 1 calc R U . . .
C14 C 0.85245(13) 0.40504(9) 0.65323(8) 0.0261(4) Uani 1 1 d . . . . .
C13 C 0.88897(16) 0.45543(10) 0.66576(10) 0.0383(6) Uani 1 1 d . . . . .
H13 H 0.881169 0.487574 0.647924 0.046 Uiso 1 1 calc R U . . .
C15 C 0.79820(14) 0.44021(9) 0.58338(8) 0.0285(5) Uani 1 1 d . . . . .
C17 C 0.85558(17) 0.48206(13) 0.51741(11) 0.0504(8) Uani 1 1 d . . . . .
C16 C 0.86216(15) 0.44896(11) 0.55607(10) 0.0416(6) Uani 1 1 d . . . . .
H16 H 0.910589 0.432517 0.563529 0.050 Uiso 1 1 calc R U . . .
C19 C 0.78549(17) 0.50714(11) 0.50699(10) 0.0449(7) Uani 1 1 d . . . . .
H19 H 0.781178 0.530242 0.481117 0.054 Uiso 1 1 calc R U . . .
C18 C 0.9211(2) 0.5251(2) 0.45555(17) 0.108(2) Uani 1 1 d . . . . .
H18A H 0.968814 0.521270 0.437702 0.161 Uiso 1 1 calc R U . . .
H18B H 0.918589 0.562400 0.468366 0.161 Uiso 1 1 calc R U . . .
H18C H 0.875973 0.518938 0.435998 0.161 Uiso 1 1 calc R U . . .
C22 C 0.72650(15) 0.46518(10) 0.57297(9) 0.0330(5) Uani 1 1 d . . . . .
H22 H 0.682386 0.459558 0.591730 0.040 Uiso 1 1 calc R U . . .
C21 C 0.58658(19) 0.51480(15) 0.54584(12) 0.0587(9) Uani 1 1 d . . . . .
H21A H 0.542702 0.533356 0.531181 0.088 Uiso 1 1 calc R U . . .
H21B H 0.593187 0.529339 0.576574 0.088 Uiso 1 1 calc R U . . .
H21C H 0.576443 0.475048 0.547306 0.088 Uiso 1 1 calc R U . . .
C20 C 0.72183(16) 0.49819(10) 0.53466(9) 0.0370(6) Uani 1 1 d . . . . .
C23 C 0.98164(12) 0.31001(9) 0.60464(8) 0.0262(4) Uani 1 1 d . . . . .
H23 H 1.000738 0.309583 0.634831 0.031 Uiso 1 1 calc R U . . .
C27 C 0.87540(12) 0.30807(9) 0.55519(7) 0.0226(4) Uani 1 1 d . . . . .
C26 C 0.92726(14) 0.31258(10) 0.51802(8) 0.0300(5) Uani 1 1 d . . . . .
H26 H 0.907854 0.311487 0.487915 0.036 Uiso 1 1 calc R U . . .
C25 C 1.00509(14) 0.31850(10) 0.52555(8) 0.0329(5) Uani 1 1 d . . . . .
H25 H 1.039930 0.321819 0.500748 0.039 Uiso 1 1 calc R U . . .
C24 C 1.03322(13) 0.31965(10) 0.57003(8) 0.0306(5) Uani 1 1 d . . . . .
H24 H 1.086437 0.326882 0.576107 0.037 Uiso 1 1 calc R U . . .
C7 C 1.13169(17) 0.08533(12) 0.70891(11) 0.0478(7) Uani 1 1 d . . . . .
H7A H 1.100171 0.064600 0.687123 0.072 Uiso 1 1 calc R U . . .
H7B H 1.162580 0.059570 0.727079 0.072 Uiso 1 1 calc R U . . .
H7C H 1.166437 0.110423 0.692575 0.072 Uiso 1 1 calc R U . . .
O7 O 0.67103(13) 0.52847(8) 0.72950(7) 0.0482(5) Uani 1 1 d . . . . .
N7 N 0.74316(10) 0.27409(7) 0.70224(6) 0.0227(3) Uani 1 1 d . . . . .
C8 C 1.09881(18) 0.11718(12) 0.78636(10) 0.0458(7) Uani 1 1 d . . . . .
H8A H 1.138915 0.089650 0.793009 0.069 Uiso 1 1 calc R U . . .
H8B H 1.051592 0.108373 0.803423 0.069 Uiso 1 1 calc R U . . .
H8C H 1.117471 0.153848 0.795141 0.069 Uiso 1 1 calc R U . . .
O8 O 0.46875(12) 0.47361(9) 0.62907(8) 0.0518(5) Uani 1 1 d . . . . .
N8 N 0.67970(11) 0.34766(8) 0.66861(6) 0.0266(4) Uani 1 1 d . . . . .
C28 C 0.76223(12) 0.30418(9) 0.50914(7) 0.0233(4) Uani 1 1 d . . . . .
C29 C 0.76298(12) 0.25049(9) 0.49215(7) 0.0246(4) Uani 1 1 d . . . . .
H29 H 0.787663 0.221662 0.508525 0.030 Uiso 1 1 calc R U . . .
C30 C 0.72715(12) 0.23977(9) 0.45095(8) 0.0250(4) Uani 1 1 d . . . . .
C31 C 0.74886(16) 0.14264(10) 0.45908(9) 0.0371(5) Uani 1 1 d . . . . .
H31A H 0.741790 0.108174 0.442207 0.056 Uiso 1 1 calc R U . . .
H31B H 0.716566 0.141939 0.486407 0.056 Uiso 1 1 calc R U . . .
H31C H 0.803551 0.146538 0.467685 0.056 Uiso 1 1 calc R U . . .
C32 C 0.69025(13) 0.28145(9) 0.42684(7) 0.0271(4) Uani 1 1 d . . . . .
H32 H 0.665621 0.273645 0.398763 0.033 Uiso 1 1 calc R U . . .
C33 C 0.68985(14) 0.33475(9) 0.44433(8) 0.0279(4) Uani 1 1 d . . . . .
C34 C 0.6519(2) 0.42866(11) 0.43262(10) 0.0490(7) Uani 1 1 d . . . . .
H34A H 0.705327 0.442525 0.433239 0.073 Uiso 1 1 calc R U . . .
H34B H 0.629411 0.431043 0.463058 0.073 Uiso 1 1 calc R U . . .
H34C H 0.620930 0.450950 0.411611 0.073 Uiso 1 1 calc R U . . .
C35 C 0.72576(13) 0.34678(9) 0.48553(7) 0.0265(4) Uani 1 1 d . . . . .
H35 H 0.725389 0.383276 0.497268 0.032 Uiso 1 1 calc R U . . .
C36 C 0.80734(15) 0.15762(9) 0.62770(9) 0.0320(5) Uani 1 1 d . . . . .
H36 H 0.858409 0.154802 0.639652 0.038 Uiso 1 1 calc R U . . .
C37 C 0.76987(17) 0.10962(11) 0.61637(10) 0.0407(6) Uani 1 1 d . . . . .
H37 H 0.794188 0.074870 0.620916 0.049 Uiso 1 1 calc R U . . .
C38 C 0.69551(17) 0.11285(10) 0.59806(9) 0.0390(6) Uani 1 1 d . . . . .
H38 H 0.668378 0.080380 0.589424 0.047 Uiso 1 1 calc R U . . .
C39 C 0.66237(15) 0.16354(10) 0.59278(9) 0.0343(5) Uani 1 1 d . . . . .
H39 H 0.611647 0.166330 0.580333 0.041 Uiso 1 1 calc R U . . .
C40 C 0.70263(13) 0.21223(9) 0.60563(7) 0.0244(4) Uani 1 1 d . . . . .
C41 C 0.59050(13) 0.26889(10) 0.59424(8) 0.0270(4) Uani 1 1 d . . . . .
C42 C 0.54077(15) 0.25771(14) 0.62979(9) 0.0445(7) Uani 1 1 d . . . . .
H42 H 0.560283 0.242970 0.657344 0.053 Uiso 1 1 calc R U . . .
C43 C 0.46110(15) 0.26836(16) 0.62476(10) 0.0531(9) Uani 1 1 d . . . . .
C44 C 0.3373(2) 0.2790(3) 0.66029(14) 0.127(3) Uani 1 1 d . . . . .
H44A H 0.336798 0.315710 0.646362 0.191 Uiso 1 1 calc R U . . .
H44B H 0.316133 0.281339 0.691049 0.191 Uiso 1 1 calc R U . . .
H44C H 0.305474 0.253748 0.642196 0.191 Uiso 1 1 calc R U . . .
C45 C 0.43138(14) 0.28780(13) 0.58477(8) 0.0396(6) Uani 1 1 d . . . . .
H45 H 0.377063 0.293125 0.581214 0.048 Uiso 1 1 calc R U . . .
C46 C 0.48226(13) 0.29958(10) 0.54949(7) 0.0290(5) Uani 1 1 d . . . . .
C47 C 0.49403(16) 0.33430(12) 0.47421(8) 0.0389(6) Uani 1 1 d . . . . .
H47A H 0.521355 0.301097 0.463976 0.058 Uiso 1 1 calc R U . . .
H47B H 0.531993 0.362443 0.483047 0.058 Uiso 1 1 calc R U . . .
H47C H 0.461585 0.348517 0.449559 0.058 Uiso 1 1 calc R U . . .
C48 C 0.56158(13) 0.29068(9) 0.55348(7) 0.0256(4) Uani 1 1 d . . . . .
H48 H 0.595653 0.299142 0.529138 0.031 Uiso 1 1 calc R U . . .
C49 C 0.74233(13) 0.23286(9) 0.73329(8) 0.0262(4) Uani 1 1 d . . . . .
H49 H 0.779017 0.203830 0.730202 0.031 Uiso 1 1 calc R U . . .
C50 C 0.69131(14) 0.23088(10) 0.76893(8) 0.0326(5) Uani 1 1 d . . . . .
H50 H 0.692919 0.201311 0.790035 0.039 Uiso 1 1 calc R U . . .
C51 C 0.63683(14) 0.27336(11) 0.77352(8) 0.0337(5) Uani 1 1 d . . . . .
H51 H 0.601936 0.273674 0.798439 0.040 Uiso 1 1 calc R U . . .
C52 C 0.63431(14) 0.31435(10) 0.74183(8) 0.0323(5) Uani 1 1 d . . . . .
H52 H 0.597804 0.343515 0.744810 0.039 Uiso 1 1 calc R U . . .
C53 C 0.68619(12) 0.31348(9) 0.70438(7) 0.0243(4) Uani 1 1 d . . . . .
C54 C 0.63878(13) 0.39838(10) 0.67335(8) 0.0295(5) Uani 1 1 d . . . . .
C55 C 0.67055(15) 0.43939(10) 0.69993(8) 0.0338(5) Uani 1 1 d . . . . .
H55 H 0.717221 0.432758 0.716208 0.041 Uiso 1 1 calc R U . . .
C56 C 0.63384(16) 0.49078(11) 0.70284(9) 0.0370(5) Uani 1 1 d . . . . .
C57 C 0.6337(2) 0.58034(11) 0.73630(10) 0.0492(7) Uani 1 1 d . . . . .
H57A H 0.629686 0.599805 0.707304 0.074 Uiso 1 1 calc R U . . .
H57B H 0.664268 0.602568 0.757567 0.074 Uiso 1 1 calc R U . . .
H57C H 0.581643 0.574311 0.748720 0.074 Uiso 1 1 calc R U . . .
C58 C 0.56612(16) 0.50093(11) 0.67893(9) 0.0397(6) Uani 1 1 d . . . . .
H58 H 0.541170 0.535809 0.680931 0.048 Uiso 1 1 calc R U . . .
C59 C 0.53510(15) 0.45925(12) 0.65190(9) 0.0399(6) Uani 1 1 d . . . . .
C60 C 0.43309(19) 0.43195(15) 0.60161(14) 0.0622(9) Uani 1 1 d . . . . .
H60A H 0.385700 0.446765 0.587830 0.093 Uiso 1 1 calc R U . . .
H60B H 0.419960 0.400021 0.620489 0.093 Uiso 1 1 calc R U . . .
H60C H 0.469236 0.420559 0.577732 0.093 Uiso 1 1 calc R U . . .
C61 C 0.57022(14) 0.40778(11) 0.64884(9) 0.0355(5) Uani 1 1 d . . . . .
H61 H 0.548290 0.379547 0.630537 0.043 Uiso 1 1 calc R U . . .
C62 C 0.8383(5) 0.3876(5) 0.3694(4) 0.251(7) Uani 1 1 d . . . . .
H62A H 0.842371 0.350680 0.356033 0.377 Uiso 1 1 calc R U . . .
H62B H 0.802344 0.410014 0.351460 0.377 Uiso 1 1 calc R U . . .
H62C H 0.818757 0.384471 0.400521 0.377 Uiso 1 1 calc R U . . .
C63 C 0.9104(3) 0.4122(2) 0.36987(18) 0.0973(17) Uani 1 1 d . . . . .
C64 C 0.9654(5) 0.3939(3) 0.4052(3) 0.158(3) Uani 1 1 d . . . . .
H64A H 0.976186 0.354423 0.401432 0.237 Uiso 1 1 calc R U . . .
H64B H 0.942548 0.400222 0.435194 0.237 Uiso 1 1 calc R U . . .
H64C H 1.013904 0.414757 0.402574 0.237 Uiso 1 1 calc R U . . .
C65 C 0.8564(3) 0.5770(2) 0.33610(16) 0.0872(14) Uani 1 1 d . . . . .
H65A H 0.876150 0.559573 0.308437 0.131 Uiso 1 1 calc R U . . .
H65B H 0.892352 0.569771 0.361153 0.131 Uiso 1 1 calc R U . . .
H65C H 0.851854 0.616855 0.331379 0.131 Uiso 1 1 calc R U . . .
C66 C 0.7797(2) 0.55400(14) 0.34711(11) 0.0553(8) Uani 1 1 d . . . . .
C67 C 0.7211(3) 0.5521(2) 0.31029(14) 0.0884(14) Uani 1 1 d . . . . .
H67A H 0.713174 0.589343 0.298212 0.133 Uiso 1 1 calc R U . . .
H67B H 0.671959 0.537941 0.322295 0.133 Uiso 1 1 calc R U . . .
H67C H 0.739583 0.527789 0.286054 0.133 Uiso 1 1 calc R U . . .

loop_
_atom_site_aniso_label
_atom_site_aniso_U_11
_atom_site_aniso_U_22
_atom_site_aniso_U_33
_atom_site_aniso_U_23
_atom_site_aniso_U_13
_atom_site_aniso_U_12
Ru1 0.01614(8) 0.01922(8) 0.02115(8) -0.00004(5) -0.00143(5) 0.00019(5)
O1 0.0393(12) 0.118(2) 0.0919(19) 0.0768(18) -0.0020(12) -0.0131(13)
N1 0.0197(8) 0.0202(8) 0.0288(9) -0.0028(7) -0.0016(7) 0.0002(7)
C1 0.0181(9) 0.0196(9) 0.0266(10) 0.0007(8) -0.0024(8) 0.0013(7)
O2 0.0498(12) 0.0423(10) 0.0535(12) 0.0052(9) -0.0176(9) 0.0160(9)
Ru2 0.01624(8) 0.02106(8) 0.02294(8) 0.00139(6) -0.00138(5) 0.00042(5)
N2 0.0233(9) 0.0203(8) 0.0324(9) 0.0018(7) -0.0034(7) -0.0003(7)
C2 0.0249(10) 0.0269(10) 0.0239(10) -0.0011(8) 0.0005(8) 0.0006(9)
N4 0.0210(8) 0.0262(9) 0.0221(8) 0.0027(7) -0.0016(7) -0.0004(7)
C4 0.0254(11) 0.0242(10) 0.0346(12) 0.0016(9) -0.0051(9) -0.0002(9)
O4 0.0490(10) 0.0305(8) 0.0320(9) 0.0061(7) -0.0141(8) 0.0035(8)
O5 0.0221(10) 0.237(4) 0.0457(13) 0.0645(19) -0.0021(9) -0.0174(16)
N5 0.0237(9) 0.0218(8) 0.0239(8) -0.0015(7) -0.0027(7) -0.0020(7)
C5 0.0278(11) 0.0263(10) 0.0263(10) 0.0018(8) -0.0030(9) -0.0019(9)
O6 0.0261(8) 0.0520(10) 0.0281(8) 0.0077(7) -0.0044(7) 0.0051(7)
N6 0.0198(8) 0.0274(9) 0.0259(9) 0.0026(7) -0.0036(7) -0.0054(7)
C6 0.0201(10) 0.0254(10) 0.0243(10) -0.0025(8) -0.0003(8) -0.0011(8)
N9 0.0404(12) 0.0357(11) 0.0449(12) 0.0019(9) -0.0080(10) 0.0145(10)
O9 0.151(4) 0.107(3) 0.072(2) 0.0069(19) 0.021(2) -0.025(3)
N3 0.0181(8) 0.0227(8) 0.0255(8) 0.0014(7) 0.0000(7) 0.0004(7)
C3 0.0252(11) 0.0258(10) 0.0332(11) -0.0044(9) 0.0034(9) 0.0024(9)
O3 0.0282(8) 0.0275(8) 0.0341(8) -0.0047(7) -0.0021(6) -0.0006(6)
C10 0.0267(11) 0.0275(11) 0.0316(11) -0.0037(9) -0.0047(9) 0.0013(9)
O10 0.0741(17) 0.0728(17) 0.0572(14) 0.0112(12) 0.0124(12) -0.0034(13)
C11 0.0337(12) 0.0318(12) 0.0446(14) -0.0089(10) -0.0148(11) 0.0002(10)
C12 0.0414(14) 0.0264(12) 0.0602(17) -0.0055(11) -0.0150(13) -0.0055(11)
C14 0.0227(10) 0.0213(10) 0.0342(11) -0.0010(8) -0.0014(9) -0.0003(8)
C13 0.0383(13) 0.0229(11) 0.0538(15) 0.0014(10) -0.0122(12) -0.0032(10)
C15 0.0295(11) 0.0181(9) 0.0379(12) 0.0037(9) -0.0050(9) -0.0021(8)
C17 0.0350(14) 0.0519(17) 0.0642(19) 0.0314(15) -0.0068(13) -0.0151(13)
C16 0.0294(12) 0.0398(14) 0.0556(16) 0.0230(12) -0.0066(11) -0.0047(11)
C19 0.0470(15) 0.0316(13) 0.0562(17) 0.0202(12) -0.0179(13) -0.0082(12)
C18 0.057(2) 0.154(5) 0.111(4) 0.104(4) -0.013(2) -0.033(3)
C22 0.0334(12) 0.0269(11) 0.0386(13) -0.0036(9) -0.0063(10) 0.0039(9)
C21 0.0445(17) 0.066(2) 0.066(2) 0.0010(16) -0.0148(15) 0.0247(15)
C20 0.0408(14) 0.0225(11) 0.0478(14) -0.0003(10) -0.0153(11) 0.0053(10)
C23 0.0194(10) 0.0266(10) 0.0326(11) 0.0016(9) -0.0008(8) -0.0006(8)
C27 0.0208(10) 0.0221(9) 0.0249(10) 0.0007(8) 0.0006(8) -0.0010(8)
C26 0.0287(11) 0.0342(12) 0.0269(11) 0.0000(9) 0.0029(9) -0.0020(9)
C25 0.0271(11) 0.0364(12) 0.0353(12) -0.0009(10) 0.0090(9) -0.0017(10)
C24 0.0192(10) 0.0323(11) 0.0404(13) -0.0003(10) 0.0023(9) -0.0010(9)
C7 0.0410(15) 0.0364(14) 0.0658(19) -0.0018(13) -0.0079(13) 0.0152(12)
O7 0.0582(13) 0.0326(9) 0.0537(12) -0.0109(8) -0.0108(10) 0.0168(9)
N7 0.0186(8) 0.0238(8) 0.0256(9) -0.0008(7) -0.0001(7) -0.0016(7)
C8 0.0470(16) 0.0430(15) 0.0473(15) 0.0154(12) -0.0086(13) 0.0066(12)
O8 0.0361(10) 0.0488(11) 0.0704(14) -0.0030(10) -0.0114(10) 0.0187(9)
N8 0.0232(9) 0.0281(9) 0.0285(9) -0.0011(7) 0.0028(7) 0.0052(7)
C28 0.0196(10) 0.0279(10) 0.0225(10) 0.0021(8) 0.0012(8) -0.0016(8)
C29 0.0211(10) 0.0260(10) 0.0268(10) 0.0038(8) -0.0008(8) 0.0012(8)
C30 0.0189(9) 0.0260(10) 0.0302(11) -0.0012(8) 0.0031(8) -0.0022(8)
C31 0.0420(14) 0.0263(11) 0.0430(14) 0.0003(10) -0.0003(11) -0.0023(10)
C32 0.0252(10) 0.0332(11) 0.0229(10) 0.0017(8) -0.0013(8) -0.0032(9)
C33 0.0274(11) 0.0292(11) 0.0271(11) 0.0071(9) -0.0017(9) 0.0001(9)
C34 0.069(2) 0.0300(13) 0.0479(16) 0.0086(11) -0.0209(15) 0.0047(13)
C35 0.0287(11) 0.0246(10) 0.0263(10) 0.0011(8) -0.0019(8) -0.0003(9)
C36 0.0332(12) 0.0239(11) 0.0387(13) -0.0038(9) -0.0052(10) 0.0010(9)
C37 0.0471(16) 0.0240(11) 0.0509(15) -0.0054(11) -0.0088(12) 0.0001(11)
C38 0.0475(15) 0.0283(12) 0.0412(13) -0.0036(10) -0.0092(12) -0.0123(11)
C39 0.0350(13) 0.0336(12) 0.0343(12) 0.0010(10) -0.0097(10) -0.0109(10)
C40 0.0266(11) 0.0258(10) 0.0209(9) 0.0017(8) -0.0028(8) -0.0054(8)
C41 0.0207(10) 0.0322(11) 0.0280(11) 0.0028(9) -0.0047(8) -0.0060(9)
C42 0.0252(12) 0.077(2) 0.0308(12) 0.0198(13) -0.0069(10) -0.0117(13)
C43 0.0230(12) 0.102(3) 0.0343(14) 0.0228(15) -0.0010(10) -0.0155(14)
C44 0.0243(16) 0.304(9) 0.054(2) 0.069(4) 0.0050(15) -0.007(3)
C45 0.0186(11) 0.0694(18) 0.0309(12) 0.0061(12) -0.0037(9) -0.0061(11)
C46 0.0261(11) 0.0365(12) 0.0244(10) 0.0004(9) -0.0033(8) -0.0012(9)
C47 0.0408(14) 0.0481(15) 0.0279(12) 0.0096(10) -0.0013(10) 0.0078(12)
C48 0.0236(10) 0.0286(11) 0.0247(10) 0.0017(8) -0.0013(8) -0.0020(8)
C49 0.0216(10) 0.0267(10) 0.0303(11) 0.0024(9) -0.0026(8) -0.0040(8)
C50 0.0275(11) 0.0376(12) 0.0326(12) 0.0056(10) -0.0001(9) -0.0074(10)
C51 0.0296(12) 0.0419(13) 0.0296(11) -0.0010(10) 0.0076(9) -0.0060(10)
C52 0.0257(11) 0.0358(12) 0.0353(12) -0.0029(10) 0.0066(9) 0.0011(9)
C53 0.0190(9) 0.0268(10) 0.0271(10) -0.0033(8) 0.0011(8) -0.0005(8)
C54 0.0268(11) 0.0318(11) 0.0300(11) 0.0010(9) 0.0059(9) 0.0082(9)
C55 0.0346(12) 0.0322(12) 0.0346(12) -0.0007(10) -0.0007(10) 0.0104(10)
C56 0.0414(14) 0.0327(12) 0.0369(13) -0.0024(10) 0.0034(11) 0.0111(11)
C57 0.068(2) 0.0305(13) 0.0491(16) -0.0022(11) 0.0005(14) 0.0163(13)
C58 0.0373(13) 0.0367(13) 0.0451(14) 0.0022(11) 0.0064(11) 0.0160(11)
C59 0.0274(12) 0.0471(15) 0.0452(14) 0.0043(12) 0.0024(10) 0.0133(11)
C60 0.0372(16) 0.0590(19) 0.090(3) -0.0018(18) -0.0236(16) 0.0129(14)
C61 0.0275(12) 0.0393(13) 0.0399(13) -0.0027(10) 0.0019(10) 0.0073(10)
C62 0.096(6) 0.281(14) 0.376(17) 0.166(13) 0.056(8) -0.015(7)
C63 0.100(4) 0.100(3) 0.092(3) 0.034(3) 0.049(3) 0.037(3)
C64 0.166(7) 0.169(7) 0.140(6) 0.018(5) -0.025(5) 0.094(6)
C65 0.080(3) 0.103(3) 0.078(3) 0.039(3) -0.003(2) -0.026(3)
C66 0.068(2) 0.0485(17) 0.0498(18) -0.0033(14) 0.0100(15) 0.0007(16)
C67 0.085(3) 0.127(4) 0.053(2) -0.013(2) 0.010(2) -0.018(3)

loop_
_atom_type_symbol
_atom_type_description
_atom_type_scat_dispersion_real
_atom_type_scat_dispersion_imag
_atom_type_scat_source
C C 0.0181 0.0091 'International Tables Vol C Tables 4.2.6.8 and 6.1.1.4'
H H 0.0000 0.0000 'International Tables Vol C Tables 4.2.6.8 and 6.1.1.4'
N N 0.0311 0.0180 'International Tables Vol C Tables 4.2.6.8 and 6.1.1.4'
O O 0.0492 0.0322 'International Tables Vol C Tables 4.2.6.8 and 6.1.1.4'
Ru Ru 0.0552 3.2960 'International Tables Vol C Tables 4.2.6.8 and 6.1.1.4'

loop_
_geom_angle_atom_site_label_1
_geom_angle_atom_site_label_2
_geom_angle_atom_site_label_3
_geom_angle
_geom_angle_site_symmetry_1
_geom_angle_site_symmetry_3
_geom_angle_publ_flag
N7 Ru1 N1 92.19(7) . . ?
N7 Ru1 N3 171.28(7) . . ?
N1 Ru1 N3 83.75(7) . . ?
N7 Ru1 N5 85.17(7) . . ?
N1 Ru1 N5 173.34(7) . . ?
N3 Ru1 N5 98.02(7) . . ?
N7 Ru1 C1 99.17(7) . . ?
N1 Ru1 C1 95.47(7) . . ?
N3 Ru1 C1 88.91(7) . . ?
N5 Ru1 C1 90.99(7) . . ?
N7 Ru1 Ru2 87.59(5) . . ?
N1 Ru1 Ru2 87.65(5) . . ?
N3 Ru1 Ru2 84.55(5) . . ?
N5 Ru1 Ru2 86.13(5) . . ?
C1 Ru1 Ru2 172.41(6) . . ?
C17 O1 C18 117.2(3) . . ?
C10 N1 C14 118.30(18) . . ?
C10 N1 Ru1 122.97(15) . . ?
C14 N1 Ru1 118.35(14) . . ?
C6 C1 C2 113.36(18) . . ?
C6 C1 Ru1 125.23(15) . . ?
C2 C1 Ru1 121.10(15) . . ?
C20 O2 C21 117.2(2) . . ?
N6 Ru2 N2 179.65(8) . . ?
N6 Ru2 N8 90.45(8) . . ?
N2 Ru2 N8 89.20(8) . . ?
N6 Ru2 N4 90.00(7) . . ?
N2 Ru2 N4 90.35(7) . . ?
N8 Ru2 N4 177.40(7) . . ?
N6 Ru2 Ru1 91.20(5) . . ?
N2 Ru2 Ru1 88.81(5) . . ?
N8 Ru2 Ru1 87.89(5) . . ?
N4 Ru2 Ru1 89.55(5) . . ?
C14 N2 C15 122.00(19) . . ?
C14 N2 Ru2 121.72(14) . . ?
C15 N2 Ru2 115.57(14) . . ?
C3 C2 C1 124.2(2) . . ?
C3 C2 H2 117.9 . . ?
C1 C2 H2 117.9 . . ?
C27 N4 C28 118.71(18) . . ?
C27 N4 Ru2 117.84(14) . . ?
C28 N4 Ru2 123.33(14) . . ?
N9 C4 C5 121.5(2) . . ?
N9 C4 C3 121.9(2) . . ?
C5 C4 C3 116.6(2) . . ?
C33 O4 C34 117.86(19) . . ?
C43 O5 C44 116.1(3) . . ?
C36 N5 C40 116.91(19) . . ?
C36 N5 Ru1 123.41(15) . . ?
C40 N5 Ru1 118.77(14) . . ?
C6 C5 C4 120.9(2) . . ?
C6 C5 H5 119.5 . . ?
C4 C5 H5 119.5 . . ?
C46 O6 C47 117.29(19) . . ?
C40 N6 C41 119.69(18) . . ?
C40 N6 Ru2 121.29(14) . . ?
C41 N6 Ru2 118.41(15) . . ?
C5 C6 C1 124.2(2) . . ?
C5 C6 H6 117.9 . . ?
C1 C6 H6 117.9 . . ?
C4 N9 C7 120.2(2) . . ?
C4 N9 C8 119.8(2) . . ?
C7 N9 C8 118.1(2) . . ?
C23 N3 C27 118.51(18) . . ?
C23 N3 Ru1 121.98(15) . . ?
C27 N3 Ru1 119.38(14) . . ?
C2 C3 C4 120.6(2) . . ?
C2 C3 H3 119.7 . . ?
C4 C3 H3 119.7 . . ?
C30 O3 C31 116.94(18) . . ?
N1 C10 C11 123.7(2) . . ?
N1 C10 H10 118.1 . . ?
C11 C10 H10 118.1 . . ?
C10 C11 C12 118.3(2) . . ?
C10 C11 H11 120.9 . . ?
C12 C11 H11 120.9 . . ?
C13 C12 C11 119.6(2) . . ?
C13 C12 H12 120.2 . . ?
C11 C12 H12 120.2 . . ?
N2 C14 N1 116.87(19) . . ?
N2 C14 C13 123.4(2) . . ?
N1 C14 C13 119.6(2) . . ?
C12 C13 C14 120.4(2) . . ?
C12 C13 H13 119.8 . . ?
C14 C13 H13 119.8 . . ?
C16 C15 C22 120.4(2) . . ?
C16 C15 N2 120.2(2) . . ?
C22 C15 N2 119.0(2) . . ?
O1 C17 C19 124.5(3) . . ?
O1 C17 C16 115.2(3) . . ?
C19 C17 C16 120.2(3) . . ?
C15 C16 C17 120.0(2) . . ?
C15 C16 H16 120.0 . . ?
C17 C16 H16 120.0 . . ?
C20 C19 C17 119.3(2) . . ?
C20 C19 H19 120.3 . . ?
C17 C19 H19 120.3 . . ?
O1 C18 H18A 109.5 . . ?
O1 C18 H18B 109.5 . . ?
H18A C18 H18B 109.5 . . ?
O1 C18 H18C 109.5 . . ?
H18A C18 H18C 109.5 . . ?
H18B C18 H18C 109.5 . . ?
C20 C22 C15 118.4(2) . . ?
C20 C22 H22 120.8 . . ?
C15 C22 H22 120.8 . . ?
O2 C21 H21A 109.5 . . ?
O2 C21 H21B 109.5 . . ?
H21A C21 H21B 109.5 . . ?
O2 C21 H21C 109.5 . . ?
H21A C21 H21C 109.5 . . ?
H21B C21 H21C 109.5 . . ?
O2 C20 C19 114.1(2) . . ?
O2 C20 C22 124.2(3) . . ?
C19 C20 C22 121.7(2) . . ?
N3 C23 C24 123.2(2) . . ?
N3 C23 H23 118.4 . . ?
C24 C23 H23 118.4 . . ?
N4 C27 N3 116.74(18) . . ?
N4 C27 C26 123.8(2) . . ?
N3 C27 C26 119.33(19) . . ?
C25 C26 C27 120.0(2) . . ?
C25 C26 H26 120.0 . . ?
C27 C26 H26 120.0 . . ?
C26 C25 C24 119.6(2) . . ?
C26 C25 H25 120.2 . . ?
C24 C25 H25 120.2 . . ?
C23 C24 C25 118.1(2) . . ?
C23 C24 H24 121.0 . . ?
C25 C24 H24 121.0 . . ?
N9 C7 H7A 109.5 . . ?
N9 C7 H7B 109.5 . . ?
H7A C7 H7B 109.5 . . ?
N9 C7 H7C 109.5 . . ?
H7A C7 H7C 109.5 . . ?
H7B C7 H7C 109.5 . . ?
C56 O7 C57 117.4(2) . . ?
C49 N7 C53 118.33(19) . . ?
C49 N7 Ru1 123.77(15) . . ?
C53 N7 Ru1 117.89(14) . . ?
N9 C8 H8A 109.5 . . ?
N9 C8 H8B 109.5 . . ?
H8A C8 H8B 109.5 . . ?
N9 C8 H8C 109.5 . . ?
H8A C8 H8C 109.5 . . ?
H8B C8 H8C 109.5 . . ?
C59 O8 C60 117.1(2) . . ?
C53 N8 C54 119.68(18) . . ?
C53 N8 Ru2 120.90(14) . . ?
C54 N8 Ru2 119.15(15) . . ?
C29 C28 C35 121.0(2) . . ?
C29 C28 N4 117.98(19) . . ?
C35 C28 N4 121.0(2) . . ?
C30 C29 C28 119.1(2) . . ?
C30 C29 H29 120.5 . . ?
C28 C29 H29 120.5 . . ?
O3 C30 C29 123.1(2) . . ?
O3 C30 C32 115.9(2) . . ?
C29 C30 C32 121.1(2) . . ?
O3 C31 H31A 109.5 . . ?
O3 C31 H31B 109.5 . . ?
H31A C31 H31B 109.5 . . ?
O3 C31 H31C 109.5 . . ?
H31A C31 H31C 109.5 . . ?
H31B C31 H31C 109.5 . . ?
C30 C32 C33 119.1(2) . . ?
C30 C32 H32 120.4 . . ?
C33 C32 H32 120.4 . . ?
O4 C33 C32 114.5(2) . . ?
O4 C33 C35 124.5(2) . . ?
C32 C33 C35 121.0(2) . . ?
O4 C34 H34A 109.5 . . ?
O4 C34 H34B 109.5 . . ?
H34A C34 H34B 109.5 . . ?
O4 C34 H34C 109.5 . . ?
H34A C34 H34C 109.5 . . ?
H34B C34 H34C 109.5 . . ?
C28 C35 C33 118.7(2) . . ?
C28 C35 H35 120.6 . . ?
C33 C35 H35 120.6 . . ?
N5 C36 C37 124.6(2) . . ?
N5 C36 H36 117.7 . . ?
C37 C36 H36 117.7 . . ?
C36 C37 C38 118.7(2) . . ?
C36 C37 H37 120.7 . . ?
C38 C37 H37 120.7 . . ?
C39 C38 C37 118.7(2) . . ?
C39 C38 H38 120.7 . . ?
C37 C38 H38 120.7 . . ?
C38 C39 C40 120.9(2) . . ?
C38 C39 H39 119.5 . . ?
C40 C39 H39 119.5 . . ?
N6 C40 N5 117.40(18) . . ?
N6 C40 C39 122.3(2) . . ?
N5 C40 C39 120.2(2) . . ?
C42 C41 C48 120.3(2) . . ?
C42 C41 N6 119.9(2) . . ?
C48 C41 N6 119.6(2) . . ?
C41 C42 C43 119.3(2) . . ?
C41 C42 H42 120.3 . . ?
C43 C42 H42 120.3 . . ?
O5 C43 C45 123.0(3) . . ?
O5 C43 C42 115.7(2) . . ?
C45 C43 C42 121.3(2) . . ?
O5 C44 H44A 109.5 . . ?
O5 C44 H44B 109.5 . . ?
H44A C44 H44B 109.5 . . ?
O5 C44 H44C 109.5 . . ?
H44A C44 H44C 109.5 . . ?
H44B C44 H44C 109.5 . . ?
C43 C45 C46 118.7(2) . . ?
C43 C45 H45 120.6 . . ?
C46 C45 H45 120.6 . . ?
O6 C46 C48 124.9(2) . . ?
O6 C46 C45 113.4(2) . . ?
C48 C46 C45 121.6(2) . . ?
O6 C47 H47A 109.5 . . ?
O6 C47 H47B 109.5 . . ?
H47A C47 H47B 109.5 . . ?
O6 C47 H47C 109.5 . . ?
H47A C47 H47C 109.5 . . ?
H47B C47 H47C 109.5 . . ?
C46 C48 C41 118.7(2) . . ?
C46 C48 H48 120.7 . . ?
C41 C48 H48 120.7 . . ?
N7 C49 C50 123.5(2) . . ?
N7 C49 H49 118.3 . . ?
C50 C49 H49 118.3 . . ?
C49 C50 C51 118.5(2) . . ?
C49 C50 H50 120.7 . . ?
C51 C50 H50 120.7 . . ?
C52 C51 C50 119.4(2) . . ?
C52 C51 H51 120.3 . . ?
C50 C51 H51 120.3 . . ?
C51 C52 C53 120.1(2) . . ?
C51 C52 H52 119.9 . . ?
C53 C52 H52 119.9 . . ?
N8 C53 N7 116.86(19) . . ?
N8 C53 C52 123.3(2) . . ?
N7 C53 C52 119.7(2) . . ?
C55 C54 C61 120.7(2) . . ?
C55 C54 N8 118.8(2) . . ?
C61 C54 N8 120.4(2) . . ?
C54 C55 C56 119.8(2) . . ?
C54 C55 H55 120.1 . . ?
C56 C55 H55 120.1 . . ?
O7 C56 C58 124.7(2) . . ?
O7 C56 C55 114.8(2) . . ?
C58 C56 C55 120.5(2) . . ?
O7 C57 H57A 109.5 . . ?
O7 C57 H57B 109.5 . . ?
H57A C57 H57B 109.5 . . ?
O7 C57 H57C 109.5 . . ?
H57A C57 H57C 109.5 . . ?
H57B C57 H57C 109.5 . . ?
C56 C58 C59 119.1(2) . . ?
C56 C58 H58 120.5 . . ?
C59 C58 H58 120.5 . . ?
O8 C59 C61 124.0(3) . . ?
O8 C59 C58 114.6(2) . . ?
C61 C59 C58 121.4(2) . . ?
O8 C60 H60A 109.5 . . ?
O8 C60 H60B 109.5 . . ?
H60A C60 H60B 109.5 . . ?
O8 C60 H60C 109.5 . . ?
H60A C60 H60C 109.5 . . ?
H60B C60 H60C 109.5 . . ?
C59 C61 C54 118.6(2) . . ?
C59 C61 H61 120.7 . . ?
C54 C61 H61 120.7 . . ?
C63 C62 H62A 109.5 . . ?
C63 C62 H62B 109.5 . . ?
H62A C62 H62B 109.5 . . ?
C63 C62 H62C 109.5 . . ?
H62A C62 H62C 109.5 . . ?
H62B C62 H62C 109.5 . . ?
O9 C63 C62 122.4(7) . . ?
O9 C63 C64 120.7(7) . . ?
C62 C63 C64 117.0(7) . . ?
C63 C64 H64A 109.5 . . ?
C63 C64 H64B 109.5 . . ?
H64A C64 H64B 109.5 . . ?
C63 C64 H64C 109.5 . . ?
H64A C64 H64C 109.5 . . ?
H64B C64 H64C 109.5 . . ?
C66 C65 H65A 109.5 . . ?
C66 C65 H65B 109.5 . . ?
H65A C65 H65B 109.5 . . ?
C66 C65 H65C 109.5 . . ?
H65A C65 H65C 109.5 . . ?
H65B C65 H65C 109.5 . . ?
O10 C66 C65 122.4(4) . . ?
O10 C66 C67 120.2(4) . . ?
C65 C66 C67 117.4(3) . . ?
C66 C67 H67A 109.5 . . ?
C66 C67 H67B 109.5 . . ?
H67A C67 H67B 109.5 . . ?
C66 C67 H67C 109.5 . . ?
H67A C67 H67C 109.5 . . ?
H67B C67 H67C 109.5 . . ?

loop_
_geom_bond_atom_site_label_1
_geom_bond_atom_site_label_2
_geom_bond_distance
_geom_bond_site_symmetry_2
_geom_bond_publ_flag
Ru1 N7 2.0981(18) . ?
Ru1 N1 2.1061(17) . ?
Ru1 N3 2.1174(17) . ?
Ru1 N5 2.1567(17) . ?
Ru1 C1 2.179(2) . ?
Ru1 Ru2 2.3414(2) . ?
O1 C17 1.369(4) . ?
O1 C18 1.429(4) . ?
N1 C10 1.358(3) . ?
N1 C14 1.371(3) . ?
C1 C6 1.396(3) . ?
C1 C2 1.412(3) . ?
O2 C20 1.378(3) . ?
O2 C21 1.417(4) . ?
Ru2 N6 2.0197(18) . ?
Ru2 N2 2.0350(18) . ?
Ru2 N8 2.0442(18) . ?
Ru2 N4 2.0470(18) . ?
N2 C14 1.345(3) . ?
N2 C15 1.420(3) . ?
C2 C3 1.390(3) . ?
C2 H2 0.9500 . ?
N4 C27 1.347(3) . ?
N4 C28 1.416(3) . ?
C4 N9 1.390(3) . ?
C4 C5 1.404(3) . ?
C4 C3 1.406(3) . ?
O4 C33 1.370(3) . ?
O4 C34 1.423(3) . ?
O5 C43 1.367(3) . ?
O5 C44 1.449(5) . ?
N5 C36 1.360(3) . ?
N5 C40 1.374(3) . ?
C5 C6 1.393(3) . ?
C5 H5 0.9500 . ?
O6 C46 1.369(3) . ?
O6 C47 1.424(3) . ?
N6 C40 1.345(3) . ?
N6 C41 1.422(3) . ?
C6 H6 0.9500 . ?
N9 C7 1.436(4) . ?
N9 C8 1.454(4) . ?
O9 C63 1.167(5) . ?
N3 C23 1.359(3) . ?
N3 C27 1.365(3) . ?
C3 H3 0.9500 . ?
O3 C30 1.375(3) . ?
O3 C31 1.435(3) . ?
C10 C11 1.371(3) . ?
C10 H10 0.9500 . ?
O10 C66 1.217(4) . ?
C11 C12 1.399(4) . ?
C11 H11 0.9500 . ?
C12 C13 1.361(4) . ?
C12 H12 0.9500 . ?
C14 C13 1.423(3) . ?
C13 H13 0.9500 . ?
C15 C16 1.381(4) . ?
C15 C22 1.409(3) . ?
C17 C19 1.386(4) . ?
C17 C16 1.400(4) . ?
C16 H16 0.9500 . ?
C19 C20 1.384(4) . ?
C19 H19 0.9500 . ?
C18 H18A 0.9800 . ?
C18 H18B 0.9800 . ?
C18 H18C 0.9800 . ?
C22 C20 1.388(4) . ?
C22 H22 0.9500 . ?
C21 H21A 0.9800 . ?
C21 H21B 0.9800 . ?
C21 H21C 0.9800 . ?
C23 C24 1.374(3) . ?
C23 H23 0.9500 . ?
C27 C26 1.419(3) . ?
C26 C25 1.366(3) . ?
C26 H26 0.9500 . ?
C25 C24 1.400(4) . ?
C25 H25 0.9500 . ?
C24 H24 0.9500 . ?
C7 H7A 0.9800 . ?
C7 H7B 0.9800 . ?
C7 H7C 0.9800 . ?
O7 C56 1.365(3) . ?
O7 C57 1.426(3) . ?
N7 C49 1.356(3) . ?
N7 C53 1.370(3) . ?
C8 H8A 0.9800 . ?
C8 H8B 0.9800 . ?
C8 H8C 0.9800 . ?
O8 C59 1.371(3) . ?
O8 C60 1.433(4) . ?
N8 C53 1.347(3) . ?
N8 C54 1.424(3) . ?
C28 C29 1.395(3) . ?
C28 C35 1.395(3) . ?
C29 C30 1.388(3) . ?
C29 H29 0.9500 . ?
C30 C32 1.389(3) . ?
C31 H31A 0.9800 . ?
C31 H31B 0.9800 . ?
C31 H31C 0.9800 . ?
C32 C33 1.391(3) . ?
C32 H32 0.9500 . ?
C33 C35 1.395(3) . ?
C34 H34A 0.9800 . ?
C34 H34B 0.9800 . ?
C34 H34C 0.9800 . ?
C35 H35 0.9500 . ?
C36 C37 1.372(3) . ?
C36 H36 0.9500 . ?
C37 C38 1.392(4) . ?
C37 H37 0.9500 . ?
C38 C39 1.364(4) . ?
C38 H38 0.9500 . ?
C39 C40 1.420(3) . ?
C39 H39 0.9500 . ?
C41 C42 1.381(3) . ?
C41 C48 1.405(3) . ?
C42 C43 1.404(4) . ?
C42 H42 0.9500 . ?
C43 C45 1.370(4) . ?
C44 H44A 0.9800 . ?
C44 H44B 0.9800 . ?
C44 H44C 0.9800 . ?
C45 C46 1.391(3) . ?
C45 H45 0.9500 . ?
C46 C48 1.388(3) . ?
C47 H47A 0.9800 . ?
C47 H47B 0.9800 . ?
C47 H47C 0.9800 . ?
C48 H48 0.9500 . ?
C49 C50 1.371(3) . ?
C49 H49 0.9500 . ?
C50 C51 1.399(4) . ?
C50 H50 0.9500 . ?
C51 C52 1.365(4) . ?
C51 H51 0.9500 . ?
C52 C53 1.422(3) . ?
C52 H52 0.9500 . ?
C54 C55 1.379(4) . ?
C54 C61 1.403(3) . ?
C55 C56 1.399(3) . ?
C55 H55 0.9500 . ?
C56 C58 1.385(4) . ?
C57 H57A 0.9800 . ?
C57 H57B 0.9800 . ?
C57 H57C 0.9800 . ?
C58 C59 1.394(4) . ?
C58 H58 0.9500 . ?
C59 C61 1.389(4) . ?
C60 H60A 0.9800 . ?
C60 H60B 0.9800 . ?
C60 H60C 0.9800 . ?
C61 H61 0.9500 . ?
C62 C63 1.379(10) . ?
C62 H62A 0.9800 . ?
C62 H62B 0.9800 . ?
C62 H62C 0.9800 . ?
C63 C64 1.478(8) . ?
C64 H64A 0.9800 . ?
C64 H64B 0.9800 . ?
C64 H64C 0.9800 . ?
C65 C66 1.469(5) . ?
C65 H65A 0.9800 . ?
C65 H65B 0.9800 . ?
C65 H65C 0.9800 . ?
C66 C67 1.484(6) . ?
C67 H67A 0.9800 . ?
C67 H67B 0.9800 . ?
C67 H67C 0.9800 . ?
